data_7134276
loop_
_publ_author_name
'Ma, Yifan'
'Song, Zihang'
'Guo, Sidan'
'Han, Han'
'Cai, Kang'

_publ_section_title
;
 A sulfone-functionalized molecular triangle as a strong anion receptor
 driven by anion-&#x3c0; interactions.
;
_journal_issue 23
_journal_name_full 'Chemical communications (Cambridge, England)'
_journal_page_first 4531
_journal_page_last 4534
_journal_paper_doi 10.1039/d4cc06077f
_journal_volume 61
_journal_year 2025
_chemical_absolute_configuration syn
_chemical_formula_moiety 'C2 H4 Cl2, C60 H60 N6 O24 S6, H2 O'
_chemical_formula_sum 'C62 H66 Cl2 N6 O25 S6'
_chemical_formula_weight 1558.46
_space_group_crystal_system monoclinic
_space_group_IT_number 4
_space_group_name_Hall 'P 2yb'
_space_group_name_H-M_alt 'P 1 21 1'
_atom_sites_solution_hydrogens mixed
_audit_creation_date 2025-01-19
_audit_creation_method
;
Olex2 1.3-alpha
(compiled 2020.11.12 svn.r5f609507 for OlexSys, GUI svn.r6408)
;
_audit_update_record
;
2025-02-05 deposited with the CCDC.	2025-02-13 downloaded from the CCDC.
;
_cell_angle_alpha 90
_cell_angle_beta 103.576(3)
_cell_angle_gamma 90
_cell_formula_units_Z 2
_cell_length_a 14.5385(8)
_cell_length_b 20.3950(10)
_cell_length_c 17.6470(10)
_cell_measurement_reflns_used 9852
_cell_measurement_temperature 170.00
_cell_measurement_theta_max 49.136
_cell_measurement_theta_min 2.721
_cell_volume 5086.4(5)
_computing_cell_refinement 'SAINT V8.40B (?, 2016)'
_computing_data_collection 'APEX4 (Bruker AXS)'
_computing_data_reduction 'SAINT V8.40B (?, 2016)'
_computing_molecular_graphics 'Olex2 1.3-alpha (Dolomanov et al., 2009)'
_computing_publication_material 'Olex2 1.3-alpha (Dolomanov et al., 2009)'
_computing_structure_refinement 'XL  (Sheldrick, 2008)'
_computing_structure_solution 'SHELXT  (Sheldrick, 2015)'
_diffrn_ambient_temperature 170.0
_diffrn_measured_fraction_theta_full 0.999
_diffrn_measured_fraction_theta_max 0.999
_diffrn_measurement_device_type 'Bruker APEX-II CCD'
_diffrn_measurement_method '\f and \w scans'
_diffrn_radiation_type GaK\a
_diffrn_radiation_wavelength 1.34139
_diffrn_reflns_av_R_equivalents 0.1204
_diffrn_reflns_av_unetI/netI 0.1013
_diffrn_reflns_Laue_measured_fraction_full 0.999
_diffrn_reflns_Laue_measured_fraction_max 0.999
_diffrn_reflns_limit_h_max 16
_diffrn_reflns_limit_h_min -16
_diffrn_reflns_limit_k_max 22
_diffrn_reflns_limit_k_min -22
_diffrn_reflns_limit_l_max 19
_diffrn_reflns_limit_l_min -19
_diffrn_reflns_number 66828
_diffrn_reflns_point_group_measured_fraction_full 0.993
_diffrn_reflns_point_group_measured_fraction_max 0.993
_diffrn_reflns_theta_full 48.999
_diffrn_reflns_theta_max 48.999
_diffrn_reflns_theta_min 2.720
_diffrn_source_current 2.86
_diffrn_source_power 0.1995708
_diffrn_source_voltage 69.78
_diffrn_standards_number 0
_exptl_absorpt_coefficient_mu 1.461
_exptl_absorpt_correction_T_max 0.7508
_exptl_absorpt_correction_T_min 0.4398
_exptl_absorpt_correction_type multi-scan
_exptl_absorpt_process_details
;
SADABS-2016/2 (Bruker,2016/2) was used for absorption correction.
wR2(int) was 0.1358 before and 0.0925 after correction.
The Ratio of minimum to maximum transmission is 0.5858.
The \l/2 correction factor is Not present.
;
_exptl_crystal_colour colourless
_exptl_crystal_colour_primary colourless
_exptl_crystal_density_diffrn 1.018
_exptl_crystal_description block
_exptl_crystal_F_000 1620
_exptl_crystal_size_max 0.17
_exptl_crystal_size_mid 0.17
_exptl_crystal_size_min 0.05
_refine_diff_density_max 0.565
_refine_diff_density_min -0.303
_refine_diff_density_rms 0.055
_refine_ls_abs_structure_details
;
 Flack x determined using 3465 quotients [(I+)-(I-)]/[(I+)+(I-)]
 (Parsons, Flack and Wagner, Acta Cryst. B69 (2013) 249-259).
;
_refine_ls_abs_structure_Flack 0.254(16)
_refine_ls_extinction_method none
_refine_ls_goodness_of_fit_ref 1.051
_refine_ls_hydrogen_treatment constr
_refine_ls_matrix_type full
_refine_ls_number_parameters 916
_refine_ls_number_reflns 15065
_refine_ls_number_restraints 388
_refine_ls_restrained_S_all 1.069
_refine_ls_R_factor_all 0.1006
_refine_ls_R_factor_gt 0.0678
_refine_ls_shift/su_max 0.002
_refine_ls_shift/su_mean 0.000
_refine_ls_structure_factor_coef Fsqd
_refine_ls_weighting_details 'w=1/[\s^2^(Fo^2^)+(0.1120P)^2^] where P=(Fo^2^+2Fc^2^)/3'
_refine_ls_weighting_scheme calc
_refine_ls_wR_factor_gt 0.1824
_refine_ls_wR_factor_ref 0.2066
_reflns_Friedel_coverage 0.926
_reflns_Friedel_fraction_full 0.987
_reflns_Friedel_fraction_max 0.987
_reflns_number_gt 10084
_reflns_number_total 15065
_reflns_threshold_expression 'I > 2\s(I)'
_cod_data_source_file d4cc06077f2.cif
_cod_data_source_block 240412myf
_cod_depositor_comments 'Adding full bibliography for 7134275--7134276.cif.'
_cod_database_code 7134276
_shelx_shelxl_version_number 2018/3
_shelx_space_group_comment
;
The symmetry employed for this shelxl refinement is uniquely defined
by the following loop, which should always be used as a source of
symmetry information in preference to the above space-group names.
They are only intended as comments.
;
_shelx_estimated_absorpt_t_max 0.931
_shelx_estimated_absorpt_t_min 0.789
_olex2_refinement_description
;
1. Fixed Uiso
 At 1.2 times of:
  All C(H) groups, All C(H,H) groups
 At 1.5 times of:
  All C(H,H,H) groups, All O(H,H) groups
2. Restrained distances
 C9-C10 = C21-C20
 1.53 with sigma of 0.01
 C2-C1
 1.53 with sigma of 0.01
 C4-C5
 1.54 with sigma of 0.02
 C17-C18
 1.54 with sigma of 0.02
 C5-C4
 1.54 with sigma of 0.002
 C40-C41
 1.54 with sigma of 0.002
 Cl1-C1 \\sim Cl2-C2
 with sigma of 0.02
3. Rigid bond restraints
 C16, C57, C58, C59, C60, C15
 with sigma for 1-2 distances of 0.002 and sigma for 1-3 distances of 0.002
 S4, O14, S4, C26, O7, C12, O12, C23, N1, C5, N4, C23, N4, C24, C3, C4, C8,
 C11, C19, C22, C61, C62
 with sigma for 1-2 distances of 0.005 and sigma for 1-3 distances of 0.005
 C54, C55, O13, C24
 with sigma for 1-2 distances of 0.005 and sigma for 1-3 distances of 0.005
 O1, S1, O2
 with sigma for 1-2 distances of 0.01 and sigma for 1-3 distances of 0.01
 O1, O2, C3, S1
 with sigma for 1-2 distances of 0.005 and sigma for 1-3 distances of 0.005
 O4, C6
 with sigma for 1-2 distances of 0.005 and sigma for 1-3 distances of 0.005
 O8, C13
 with sigma for 1-2 distances of 0.005 and sigma for 1-3 distances of 0.005
 N6, C39
 with sigma for 1-2 distances of 0.005 and sigma for 1-3 distances of 0.005
 C14, C11, C8, C7, C4, C3
 with sigma for 1-2 distances of 0.005 and sigma for 1-3 distances of 0.005
 C10, C9
 with sigma for 1-2 distances of 0.005 and sigma for 1-3 distances of 0.005
 C34, C45, C35, C38, C41, C42
 with sigma for 1-2 distances of 0.005 and sigma for 1-3 distances of 0.005
 C47, C52, C51, C50, C49, C48
 with sigma for 1-2 distances of 0.005 and sigma for 1-3 distances of 0.005
 O6, S2, O5
 with sigma for 1-2 distances of 0.002 and sigma for 1-3 distances of 0.002
 C24, O13
 with sigma for 1-2 distances of 0.002 and sigma for 1-3 distances of 0.002
 O10, S3, O11
 with sigma for 1-2 distances of 0.002 and sigma for 1-3 distances of 0.002
 C24, C25
 with sigma for 1-2 distances of 0.001 and sigma for 1-3 distances of 0.001
 S5, C36, O19, O18
 with sigma for 1-2 distances of 0.001 and sigma for 1-3 distances of 0.001
 C25, C26, C29, C18, C19, C22
 with sigma for 1-2 distances of 0.001 and sigma for 1-3 distances of 0.001
 C46, N5
 with sigma for 1-2 distances of 0.001 and sigma for 1-3 distances of 0.001
4. Uiso/Uaniso restraints and constraints
S6 \\sim C43 \\sim C44 \\sim O23 \\sim O22 \\sim C42: within 2A with sigma of
0.005 and sigma for terminal atoms of 0.01 within 2A
C54 \\sim C55 \\sim C56 \\sim C31 \\sim C32 \\sim C53: within 2A with sigma of
0.005 and sigma for terminal atoms of 0.01 within 2A
C9 \\sim C10: within 2A with sigma of 0.005 and sigma for terminal atoms of
0.01 within 2A
C1 \\sim C2 \\sim Cl1 \\sim Cl2: within 2A with sigma of 0.005 and sigma for
terminal atoms of 0.01 within 2A
C47 \\sim C52 \\sim C51 \\sim C50 \\sim C49 \\sim C48: within 2A with sigma of
0.01 and sigma for terminal atoms of 0.02 within 2A
C27 \\sim C28: within 2A with sigma of 0.005 and sigma for terminal atoms of
0.01 within 2A
C10 \\sim C9 \\sim S2: within 2A with sigma of 0.04 and sigma for terminal
atoms of 0.08 within 2A
C16 \\sim C57 \\sim C58 \\sim C59 \\sim C60 \\sim C15: within 2A with sigma of
0.04 and sigma for terminal atoms of 0.08 within 2A
O5 \\sim S2 \\sim O6: within 2A with sigma of 0.005 and sigma for terminal
atoms of 0.01 within 2A
C61 \\sim C62 \\sim S1: within 2A with sigma of 0.001 and sigma for terminal
atoms of 0.002 within 2A
C24 \\sim C25: within 2A with sigma of 0.04 and sigma for terminal atoms of
0.08 within 2A
C22 \\sim C19 \\sim C18 \\sim C29 \\sim C26 \\sim C25: within 2A with sigma of
0.04 and sigma for terminal atoms of 0.08 within 2A
Uanis(C55) \\sim Ueq: with sigma of 0.005 and sigma for terminal atoms of 0.01
Uanis(O5) \\sim Ueq, Uanis(O6) \\sim Ueq: with sigma of 0.005 and sigma for
terminal atoms of 0.01
5. Rigid body (RIGU) restrains
 S1, O1, O2
 with sigma for 1-2 distances of 0.004 and sigma for 1-3 distances of 0.004
 O1, O2, C3, S1
 with sigma for 1-2 distances of 0.004 and sigma for 1-3 distances of 0.004
6. Others
 Fixed X: S1(0.329121)
 Fixed Y: S1(-0.212591)
 Fixed Z: S1(0.431729)
7.a Free rotating group:
 O25(H25A,H25B)
7.b Ternary CH refined with riding coordinates:
 C15(H15), C16(H16), C31(H31), C32(H32), C47(H47), C48(H48)
7.c Secondary CH2 refined with riding coordinates:
 C1(H1A,H1B), C2(H2A,H2B), C9(H9A,H9B), C20(H20A,H20B), C27(H27A,H27B),
 C36(H36A,H36B), C43(H43A,H43B), C49(H49A,H49B), C50(H50A,H50B), C51(H51A,H51B),
  C52(H52A,H52B), C53(H53A,H53B), C54(H54A,H54B), C55(H55A,H55B), C56(H56A,
 H56B), C57(H57A,H57B), C58(H58A,H58B), C59(H59A,H59B), C60(H60A,H60B),
 C61(H61A,H61B)
7.d Idealised Me refined as rotating group:
 C10(H10A,H10B,H10C), C21(H21A,H21B,H21C), C28(H28A,H28B,H28C), C37(H37A,H37B,
 H37C), C44(H44A,H44B,H44C), C62(H62A,H62B,H62C)
;
_smtbx_masks_void_probe_radius 1.2
_smtbx_masks_void_truncation_radius 1.2
_olex2_submission_special_instructions 'No special instructions were received'

loop_
_space_group_symop_operation_xyz
'x, y, z'
'-x, y+1/2, -z'

loop_
_atom_site_label
_atom_site_type_symbol
_atom_site_fract_x
_atom_site_fract_y
_atom_site_fract_z
_atom_site_U_iso_or_equiv
_atom_site_adp_type
_atom_site_occupancy
_atom_site_site_symmetry_order
_atom_site_calc_flag
_atom_site_refinement_flags_posn
_atom_site_refinement_flags_adp
_atom_site_refinement_flags_occupancy
_atom_site_disorder_assembly
_atom_site_disorder_group
Cl1 Cl 0.0238(3) 0.1864(2) 0.4656(2) 0.1301(13) Uani 1 1 d D U . . .
Cl2 Cl 0.0162(3) 0.3650(2) 0.5829(3) 0.1514(17) Uani 1 1 d D U . . .
C1 C 0.0087(11) 0.2454(7) 0.5319(9) 0.131(4) Uani 1 1 d D U . . .
H1A H -0.059042 0.249707 0.532077 0.157 Uiso 1 1 calc R U . . .
H1B H 0.044477 0.233565 0.585029 0.157 Uiso 1 1 calc R U . . .
C2 C 0.0461(11) 0.3097(7) 0.5059(10) 0.139(4) Uani 1 1 d D U . . .
H2A H 0.012032 0.322447 0.452532 0.167 Uiso 1 1 calc R U . . .
H2B H 0.114951 0.307959 0.509212 0.167 Uiso 1 1 calc R U . . .
S1 S 0.329121 -0.212591 0.431729 0.0705(6) Uani 1 1 d . U . . .
S2 S 0.5281(2) -0.07485(16) 0.75816(19) 0.0936(8) Uani 1 1 d . U . . .
S3 S 0.38145(17) 0.22994(12) 0.46475(14) 0.0676(6) Uani 1 1 d . U . . .
S4 S 0.6512(2) 0.18023(14) 0.79185(17) 0.0828(7) Uani 1 1 d . U . . .
S5 S 0.2273(2) 0.02080(14) 0.59346(18) 0.0847(7) Uani 1 1 d . U . . .
S6 S 0.2631(5) -0.0168(2) 0.9634(3) 0.1541(17) Uani 1 1 d . U . . .
O1 O 0.2996(5) -0.2768(3) 0.4506(4) 0.0828(19) Uani 1 1 d . U . . .
O2 O 0.3948(5) -0.2067(3) 0.3800(4) 0.0820(18) Uani 1 1 d . U . . .
O3 O 0.2100(4) -0.2558(3) 0.5642(4) 0.0660(15) Uani 1 1 d . . . . .
O4 O 0.4173(6) -0.2070(4) 0.7977(4) 0.093(2) Uani 1 1 d . U . . .
O5 O 0.5634(6) -0.0179(4) 0.7376(5) 0.111(2) Uani 1 1 d . U . . .
O6 O 0.4451(7) -0.0700(5) 0.7933(5) 0.111(2) Uani 1 1 d . U . . .
O7 O 0.6724(5) -0.0701(3) 0.6325(4) 0.0723(17) Uani 1 1 d . U . . .
O8 O 0.4501(5) -0.0778(3) 0.4028(4) 0.082(2) Uani 1 1 d . U . . .
O9 O 0.5108(6) 0.0947(3) 0.4391(5) 0.089(2) Uani 1 1 d . . . . .
O10 O 0.4509(6) 0.2212(4) 0.4157(4) 0.0852(19) Uani 1 1 d . U . . .
O11 O 0.3579(4) 0.2923(3) 0.4787(4) 0.0761(17) Uani 1 1 d . U . . .
O12 O 0.2521(5) 0.2614(3) 0.5868(4) 0.0752(17) Uani 1 1 d . U . . .
O13 O 0.4382(6) 0.2209(3) 0.8294(4) 0.092(2) Uani 1 1 d . U . . .
O14 O 0.6278(6) 0.2337(3) 0.8375(4) 0.094(2) Uani 1 1 d . U . . .
O15 O 0.7446(6) 0.1845(5) 0.7641(6) 0.115(3) Uani 1 1 d . . . . .
O16 O 0.7108(6) 0.0748(4) 0.6707(5) 0.092(2) Uani 1 1 d . . . . .
O17 O 0.1639(4) 0.1580(3) 0.6665(4) 0.0758(18) Uani 1 1 d . . . . .
O18 O 0.2712(5) -0.0392(3) 0.5770(4) 0.0746(15) Uani 1 1 d . U . . .
O19 O 0.2774(6) 0.0807(3) 0.5905(4) 0.0876(19) Uani 1 1 d . U . . .
O20 O 0.1412(6) -0.1240(4) 0.6219(5) 0.094(2) Uani 1 1 d . . . . .
O21 O 0.2249(6) -0.1668(4) 0.8823(4) 0.098(2) Uani 1 1 d . . . . .
O22 O 0.2337(12) 0.0330(6) 1.0087(8) 0.181(4) Uani 1 1 d . U . . .
O23 O 0.1919(11) -0.0695(6) 0.9807(8) 0.170(4) Uani 1 1 d . U . . .
O24 O 0.2954(8) 0.1350(3) 0.9268(5) 0.117(3) Uani 1 1 d . . . . .
N1 N 0.3030(6) -0.2428(3) 0.6892(5) 0.070(2) Uani 1 1 d . U . . .
N2 N 0.5751(6) -0.0631(3) 0.5094(5) 0.066(2) Uani 1 1 d . . . . .
N3 N 0.6256(6) 0.0748(3) 0.5498(4) 0.066(2) Uani 1 1 d . . . . .
N4 N 0.3332(6) 0.2503(4) 0.7150(5) 0.074(2) Uani 1 1 d . U . . .
N5 N 0.2358(7) 0.1649(4) 0.7991(5) 0.090(3) Uani 1 1 d . U . . .
N6 N 0.1751(6) -0.1592(4) 0.7454(6) 0.084(3) Uani 1 1 d . U . . .
C3 C 0.3805(5) -0.1731(4) 0.5198(5) 0.0499(15) Uani 1 1 d . U . . .
C4 C 0.3616(6) -0.1952(4) 0.5916(6) 0.070(2) Uani 1 1 d D U . . .
C5 C 0.2752(6) -0.2325(4) 0.6064(6) 0.068(2) Uani 1 1 d D U . . .
C6 C 0.3734(7) -0.2094(6) 0.7260(6) 0.078(3) Uani 1 1 d . U . . .
C7 C 0.4154(8) -0.1751(4) 0.6652(6) 0.074(2) Uani 1 1 d . U . . .
C8 C 0.4854(6) -0.1283(5) 0.6715(5) 0.067(2) Uani 1 1 d . U . . .
C9 C 0.6116(11) -0.1297(10) 0.8114(11) 0.160(6) Uani 1 1 d D U . . .
H9A H 0.660767 -0.104316 0.847965 0.192 Uiso 1 1 calc R U . . .
H9B H 0.579761 -0.158143 0.842883 0.192 Uiso 1 1 calc R U . . .
C10 C 0.6605(10) -0.1737(10) 0.7617(11) 0.165(6) Uani 1 1 d D U . . .
H10A H 0.714101 -0.150182 0.749818 0.247 Uiso 1 1 calc R U . . .
H10B H 0.615185 -0.185207 0.713071 0.247 Uiso 1 1 calc R U . . .
H10C H 0.683188 -0.213826 0.790753 0.247 Uiso 1 1 calc R U . . .
C11 C 0.5168(7) -0.1096(4) 0.6010(5) 0.066(2) Uani 1 1 d . U . . .
C12 C 0.5943(7) -0.0742(4) 0.5883(7) 0.069(2) Uani 1 1 d . U . . .
C13 C 0.4928(8) -0.0883(4) 0.4708(6) 0.072(2) Uani 1 1 d . U . . .
C14 C 0.4580(7) -0.1287(5) 0.5286(5) 0.068(2) Uani 1 1 d . U . . .
C15 C 0.6307(8) -0.0223(4) 0.4644(6) 0.075(2) Uani 1 1 d . U . . .
H15 H 0.590614 -0.001786 0.416421 0.090 Uiso 1 1 calc R U . . .
C16 C 0.6900(7) 0.0302(4) 0.5247(7) 0.075(2) Uani 1 1 d . U . . .
H16 H 0.736404 0.009396 0.569094 0.090 Uiso 1 1 calc R U . . .
C17 C 0.5496(7) 0.1025(5) 0.5113(6) 0.067(2) Uani 1 1 d D . . . .
C18 C 0.5111(6) 0.1465(4) 0.5677(5) 0.0622(19) Uani 1 1 d D U . . .
C19 C 0.4366(6) 0.1889(4) 0.5568(5) 0.0613(17) Uani 1 1 d . U . . .
C20 C 0.2744(8) 0.1793(6) 0.4303(6) 0.093(3) Uani 1 1 d D . . . .
H20A H 0.291182 0.132331 0.429519 0.112 Uiso 1 1 calc R U . . .
H20B H 0.229862 0.185097 0.464505 0.112 Uiso 1 1 calc R U . . .
C21 C 0.2302(8) 0.2041(8) 0.3475(7) 0.107(4) Uani 1 1 d D . . . .
H21A H 0.262516 0.183651 0.310598 0.161 Uiso 1 1 calc R U . . .
H21B H 0.237131 0.251832 0.345708 0.161 Uiso 1 1 calc R U . . .
H21C H 0.162925 0.192583 0.333247 0.161 Uiso 1 1 calc R U . . .
C22 C 0.4125(6) 0.2103(4) 0.6250(5) 0.0605(16) Uani 1 1 d . U . . .
C23 C 0.3283(7) 0.2463(5) 0.6362(6) 0.070(2) Uani 1 1 d . U . . .
C24 C 0.4194(8) 0.2213(5) 0.7547(7) 0.080(2) Uani 1 1 d . U . . .
C25 C 0.4704(7) 0.2003(4) 0.7005(5) 0.0640(17) Uani 1 1 d . U . . .
C26 C 0.5588(6) 0.1659(4) 0.7084(5) 0.0572(15) Uani 1 1 d . U . . .
C27 C 0.6512(12) 0.1015(8) 0.8437(8) 0.124(4) Uani 1 1 d . U . . .
H27A H 0.669850 0.066245 0.811792 0.148 Uiso 1 1 calc R U . . .
H27B H 0.699825 0.103631 0.893400 0.148 Uiso 1 1 calc R U . . .
C28 C 0.5562(12) 0.0830(8) 0.8616(8) 0.128(4) Uani 1 1 d . U . . .
H28A H 0.506777 0.112754 0.833887 0.192 Uiso 1 1 calc R U . . .
H28B H 0.561282 0.086434 0.917867 0.192 Uiso 1 1 calc R U . . .
H28C H 0.539893 0.037812 0.844646 0.192 Uiso 1 1 calc R U . . .
C29 C 0.5722(8) 0.1360(5) 0.6417(5) 0.082(3) Uani 1 1 d . U . . .
C30 C 0.6483(7) 0.0920(4) 0.6266(6) 0.061(2) Uani 1 1 d . . . . .
C31 C 0.2539(10) 0.2817(7) 0.7508(8) 0.103(3) Uani 1 1 d . U . . .
H31 H 0.194728 0.285023 0.708534 0.124 Uiso 1 1 calc R U . . .
C32 C 0.2355(9) 0.2368(6) 0.8109(7) 0.095(2) Uani 1 1 d . U . . .
H32 H 0.284635 0.246221 0.859696 0.114 Uiso 1 1 calc R U . . .
C33 C 0.2014(10) 0.1308(5) 0.7282(7) 0.091(3) Uani 1 1 d . . . . .
C34 C 0.2265(8) 0.0594(5) 0.7467(6) 0.081(3) Uani 1 1 d . U . . .
C35 C 0.2088(6) 0.0082(4) 0.6913(6) 0.070(2) Uani 1 1 d . U . . .
C36 C 0.1071(8) 0.0293(6) 0.5338(8) 0.098(3) Uani 1 1 d . U . . .
H36A H 0.069349 -0.009565 0.541256 0.118 Uiso 1 1 calc R U . . .
H36B H 0.077092 0.068516 0.550643 0.118 Uiso 1 1 calc R U . . .
C37 C 0.1073(9) 0.0366(9) 0.4364(8) 0.125(6) Uani 1 1 d . . . . .
H37A H 0.050563 0.015701 0.404615 0.188 Uiso 1 1 calc R U . . .
H37B H 0.163800 0.015235 0.426641 0.188 Uiso 1 1 calc R U . . .
H37C H 0.107750 0.083164 0.422569 0.188 Uiso 1 1 calc R U . . .
C38 C 0.2014(8) -0.0525(4) 0.7286(8) 0.093(3) Uani 1 1 d . U . . .
C39 C 0.1703(6) -0.1191(5) 0.6906(7) 0.068(2) Uani 1 1 d . U . . .
C40 C 0.2250(12) -0.1327(4) 0.8216(7) 0.122(5) Uani 1 1 d D . . . .
C41 C 0.2261(9) -0.0580(4) 0.8087(8) 0.090(3) Uani 1 1 d D U . . .
C42 C 0.2535(15) -0.0074(7) 0.8672(9) 0.135(3) Uani 1 1 d . U . . .
C43 C 0.3674(16) -0.0666(9) 0.9876(11) 0.152(3) Uani 1 1 d . U . . .
H43A H 0.373593 -0.088960 1.038386 0.183 Uiso 1 1 calc R U . . .
H43B H 0.368486 -0.099637 0.946733 0.183 Uiso 1 1 calc R U . . .
C44 C 0.4361(17) -0.0198(10) 0.9911(11) 0.167(5) Uani 1 1 d . U . . .
H44A H 0.446061 -0.012380 0.938729 0.250 Uiso 1 1 calc R U . . .
H44B H 0.495277 -0.034902 1.025661 0.250 Uiso 1 1 calc R U . . .
H44C H 0.416035 0.021146 1.011309 0.250 Uiso 1 1 calc R U . . .
C45 C 0.2490(6) 0.0533(5) 0.8267(6) 0.068(2) Uani 1 1 d . U . . .
C46 C 0.2610(6) 0.1178(6) 0.8621(6) 0.080(3) Uani 1 1 d . U . . .
C47 C 0.1523(9) -0.2317(4) 0.7330(8) 0.087(3) Uani 1 1 d . U . . .
H47 H 0.111715 -0.235452 0.678966 0.105 Uiso 1 1 calc R U . . .
C48 C 0.2366(8) -0.2708(4) 0.7337(6) 0.073(2) Uani 1 1 d . U . . .
H48 H 0.273009 -0.271090 0.789290 0.088 Uiso 1 1 calc R U . . .
C49 C 0.2116(7) -0.3416(4) 0.7143(7) 0.078(2) Uani 1 1 d . U . . .
H49A H 0.270065 -0.368256 0.727813 0.094 Uiso 1 1 calc R U . . .
H49B H 0.185215 -0.345587 0.657461 0.094 Uiso 1 1 calc R U . . .
C50 C 0.1400(8) -0.3690(5) 0.7573(7) 0.086(2) Uani 1 1 d . U . . .
H50A H 0.113399 -0.410243 0.731548 0.103 Uiso 1 1 calc R U . . .
H50B H 0.173608 -0.379978 0.811387 0.103 Uiso 1 1 calc R U . . .
C51 C 0.0678(9) -0.3278(5) 0.7598(8) 0.091(3) Uani 1 1 d . U . . .
H51A H 0.031020 -0.347926 0.794411 0.109 Uiso 1 1 calc R U . . .
H51B H 0.025752 -0.326505 0.706826 0.109 Uiso 1 1 calc R U . . .
C52 C 0.0894(9) -0.2535(5) 0.7877(8) 0.092(3) Uani 1 1 d . U . . .
H52A H 0.030710 -0.227132 0.779517 0.110 Uiso 1 1 calc R U . . .
H52B H 0.123651 -0.251021 0.843177 0.110 Uiso 1 1 calc R U . . .
C53 C 0.1382(10) 0.2595(6) 0.8260(8) 0.103(3) Uani 1 1 d . U . . .
H53A H 0.087418 0.251008 0.778812 0.123 Uiso 1 1 calc R U . . .
H53B H 0.124194 0.233424 0.869280 0.123 Uiso 1 1 calc R U . . .
C54 C 0.1383(11) 0.3309(7) 0.8461(8) 0.109(3) Uani 1 1 d . U . . .
H54A H 0.155645 0.333763 0.903733 0.131 Uiso 1 1 calc R U . . .
H54B H 0.072002 0.346121 0.829264 0.131 Uiso 1 1 calc R U . . .
C55 C 0.1995(11) 0.3818(7) 0.8161(8) 0.114(3) Uani 1 1 d . U . . .
H55A H 0.158838 0.408428 0.774484 0.137 Uiso 1 1 calc R U . . .
H55B H 0.229281 0.411556 0.859168 0.137 Uiso 1 1 calc R U . . .
C56 C 0.2773(11) 0.3477(7) 0.7837(8) 0.114(3) Uani 1 1 d . U . . .
H56A H 0.292322 0.375955 0.742578 0.136 Uiso 1 1 calc R U . . .
H56B H 0.335236 0.344459 0.826202 0.136 Uiso 1 1 calc R U . . .
C57 C 0.7404(6) 0.0721(4) 0.4665(6) 0.0645(19) Uani 1 1 d . U . . .
H57A H 0.692885 0.084112 0.418525 0.077 Uiso 1 1 calc R U . . .
H57B H 0.768184 0.112878 0.492562 0.077 Uiso 1 1 calc R U . . .
C58 C 0.8182(8) 0.0294(5) 0.4460(7) 0.081(2) Uani 1 1 d . U . . .
H58A H 0.863893 0.014699 0.493803 0.097 Uiso 1 1 calc R U . . .
H58B H 0.852780 0.054066 0.413078 0.097 Uiso 1 1 calc R U . . .
C59 C 0.7639(9) -0.0319(5) 0.3994(6) 0.088(3) Uani 1 1 d . U . . .
H59A H 0.720796 -0.016527 0.350544 0.106 Uiso 1 1 calc R U . . .
H59B H 0.810359 -0.062313 0.385311 0.106 Uiso 1 1 calc R U . . .
C60 C 0.7081(10) -0.0674(5) 0.4480(7) 0.091(3) Uani 1 1 d . U . . .
H60A H 0.750603 -0.081348 0.497766 0.110 Uiso 1 1 calc R U . . .
H60B H 0.678856 -0.107128 0.420087 0.110 Uiso 1 1 calc R U . . .
C61 C 0.2272(7) -0.1629(4) 0.3930(6) 0.0724(10) Uani 1 1 d . U . . .
H61A H 0.189646 -0.158647 0.432875 0.087 Uiso 1 1 calc R U . . .
H61B H 0.248471 -0.118433 0.382369 0.087 Uiso 1 1 calc R U . . .
C62 C 0.1588(7) -0.1924(5) 0.3124(6) 0.0791(17) Uani 1 1 d . U . . .
H62A H 0.192908 -0.191688 0.270695 0.119 Uiso 1 1 calc R U . . .
H62B H 0.101524 -0.165541 0.297237 0.119 Uiso 1 1 calc R U . . .
H62C H 0.141122 -0.237662 0.321351 0.119 Uiso 1 1 calc R U . . .
O25 O 0.0683(7) 0.3894(6) 0.3367(6) 0.119(3) Uani 1 1 d G . . . .
H25A H 0.033847 0.354137 0.328043 0.178 Uiso 1 1 d G U . . .
H25B H 0.080461 0.402952 0.293311 0.178 Uiso 1 1 d G U . . .

loop_
_atom_site_aniso_label
_atom_site_aniso_U_11
_atom_site_aniso_U_22
_atom_site_aniso_U_33
_atom_site_aniso_U_23
_atom_site_aniso_U_13
_atom_site_aniso_U_12
Cl1 0.124(3) 0.138(3) 0.113(2) -0.012(2) -0.003(2) 0.055(2)
Cl2 0.092(2) 0.088(2) 0.252(5) 0.008(3) -0.005(3) -0.0084(17)
C1 0.122(7) 0.108(7) 0.148(8) -0.004(6) 0.004(6) 0.054(6)
C2 0.124(7) 0.112(7) 0.168(8) 0.011(7) 0.004(7) 0.042(6)
S1 0.0804(14) 0.0346(10) 0.0896(16) -0.0063(10) 0.0062(12) -0.0040(9)
S2 0.1016(19) 0.0727(17) 0.107(2) -0.0068(15) 0.0253(16) -0.0196(14)
S3 0.0757(14) 0.0451(11) 0.0807(15) 0.0006(10) 0.0159(11) 0.0003(10)
S4 0.0911(17) 0.0562(14) 0.0966(18) -0.0037(13) 0.0131(14) 0.0043(12)
S5 0.0969(18) 0.0519(13) 0.108(2) -0.0079(13) 0.0298(15) -0.0130(11)
S6 0.245(5) 0.099(3) 0.129(3) 0.029(2) 0.065(3) 0.030(3)
O1 0.112(5) 0.030(3) 0.103(5) -0.001(3) 0.019(4) -0.014(3)
O2 0.123(5) 0.060(4) 0.067(4) -0.018(3) 0.031(3) -0.016(4)
O3 0.062(4) 0.050(3) 0.093(4) -0.003(3) 0.033(3) -0.004(3)
O4 0.110(5) 0.102(6) 0.066(4) 0.008(4) 0.018(4) 0.013(4)
O5 0.118(5) 0.078(4) 0.131(6) -0.025(4) 0.022(4) -0.050(4)
O6 0.126(5) 0.124(6) 0.089(5) -0.029(4) 0.039(4) -0.028(4)
O7 0.080(4) 0.034(3) 0.094(4) -0.007(3) 0.003(3) -0.001(3)
O8 0.081(4) 0.044(3) 0.107(5) 0.015(3) -0.005(4) -0.013(3)
O9 0.102(5) 0.049(4) 0.110(6) -0.001(4) 0.014(4) 0.011(3)
O10 0.122(5) 0.072(4) 0.069(4) 0.003(3) 0.039(3) 0.003(4)
O11 0.071(4) 0.047(3) 0.097(5) -0.013(3) -0.005(3) 0.005(3)
O12 0.079(4) 0.042(3) 0.100(4) 0.007(3) 0.014(3) 0.029(3)
O13 0.149(7) 0.045(4) 0.100(4) -0.012(3) 0.065(5) 0.006(4)
O14 0.128(6) 0.033(3) 0.103(5) -0.013(3) -0.008(4) 0.016(3)
O15 0.077(5) 0.113(7) 0.171(8) -0.004(6) 0.062(5) -0.001(4)
O16 0.093(5) 0.069(5) 0.125(7) -0.019(4) 0.048(5) -0.008(4)
O17 0.066(4) 0.066(4) 0.083(4) 0.022(3) -0.007(3) -0.006(3)
O18 0.094(4) 0.064(2) 0.073(4) 0.001(3) 0.033(3) -0.003(2)
O19 0.121(5) 0.066(3) 0.083(4) -0.009(3) 0.040(4) -0.030(3)
O20 0.109(6) 0.083(5) 0.102(6) -0.012(4) 0.048(5) -0.015(4)
O21 0.146(7) 0.089(5) 0.061(4) 0.000(4) 0.025(4) -0.009(5)
O22 0.270(11) 0.116(8) 0.166(9) -0.013(7) 0.068(8) 0.042(8)
O23 0.234(10) 0.122(7) 0.171(8) 0.052(7) 0.082(8) 0.001(8)
O24 0.206(9) 0.036(4) 0.112(6) 0.010(4) 0.044(6) -0.032(5)
N1 0.112(6) 0.037(4) 0.073(4) -0.013(3) 0.043(4) -0.011(4)
N2 0.089(5) 0.036(4) 0.087(5) 0.021(4) 0.050(5) 0.001(4)
N3 0.113(6) 0.045(4) 0.050(4) 0.007(3) 0.039(4) 0.023(4)
N4 0.088(5) 0.046(4) 0.088(4) 0.000(4) 0.023(4) 0.025(4)
N5 0.124(7) 0.063(5) 0.087(5) -0.015(4) 0.029(5) -0.018(5)
N6 0.091(6) 0.045(4) 0.116(7) 0.020(4) 0.024(5) -0.025(4)
C3 0.047(4) 0.034(4) 0.064(3) -0.003(3) 0.006(3) 0.008(3)
C4 0.086(6) 0.040(5) 0.081(5) 0.008(4) 0.016(4) -0.025(4)
C5 0.091(7) 0.036(5) 0.085(5) 0.003(4) 0.035(5) -0.004(4)
C6 0.065(6) 0.075(7) 0.089(6) 0.012(6) 0.007(5) 0.023(5)
C7 0.103(7) 0.041(5) 0.071(4) 0.025(4) 0.004(4) 0.000(4)
C8 0.059(5) 0.078(6) 0.061(4) -0.018(4) 0.008(4) 0.007(4)
C9 0.099(10) 0.175(15) 0.179(15) -0.014(10) -0.024(9) -0.055(9)
C10 0.083(9) 0.179(16) 0.196(15) -0.025(10) -0.038(9) -0.050(9)
C11 0.080(5) 0.051(5) 0.064(4) -0.014(4) 0.012(4) -0.008(4)
C12 0.074(5) 0.031(4) 0.103(7) -0.004(4) 0.020(4) 0.015(4)
C13 0.111(8) 0.031(4) 0.081(5) -0.018(4) 0.036(5) -0.004(5)
C14 0.086(6) 0.062(6) 0.056(4) 0.003(4) 0.015(4) -0.018(4)
C15 0.132(7) 0.033(4) 0.081(6) -0.011(4) 0.066(5) -0.014(3)
C16 0.090(6) 0.015(3) 0.125(7) -0.006(3) 0.038(5) 0.003(3)
C17 0.072(6) 0.056(6) 0.073(6) -0.008(5) 0.013(5) -0.016(5)
C18 0.069(4) 0.029(4) 0.075(3) -0.008(3) -0.010(3) 0.009(3)
C19 0.065(4) 0.034(4) 0.083(3) 0.006(4) 0.014(3) 0.008(3)
C20 0.081(7) 0.077(7) 0.109(8) 0.008(6) 0.000(6) 0.033(6)
C21 0.064(6) 0.143(12) 0.111(9) 0.012(8) 0.015(6) 0.007(7)
C22 0.057(4) 0.038(4) 0.083(4) -0.013(3) 0.007(2) -0.015(3)
C23 0.064(5) 0.056(5) 0.092(5) -0.011(4) 0.024(4) -0.009(4)
C24 0.104(6) 0.045(5) 0.100(4) 0.033(5) 0.042(4) 0.022(5)
C25 0.083(5) 0.032(4) 0.080(3) 0.028(3) 0.024(3) 0.009(3)
C26 0.070(4) 0.039(4) 0.066(3) 0.007(3) 0.023(3) -0.002(3)
C27 0.170(11) 0.118(9) 0.103(8) 0.041(7) 0.074(8) -0.004(8)
C28 0.186(12) 0.129(10) 0.097(8) 0.008(7) 0.087(8) -0.005(9)
C29 0.126(7) 0.051(5) 0.059(4) 0.002(4) 0.000(3) 0.042(5)
C30 0.063(5) 0.027(4) 0.096(8) 0.007(4) 0.030(5) 0.011(4)
C31 0.122(6) 0.086(5) 0.106(5) -0.007(4) 0.037(5) 0.043(5)
C32 0.118(5) 0.080(5) 0.098(5) -0.019(4) 0.047(5) 0.035(5)
C33 0.127(9) 0.060(6) 0.103(9) -0.004(6) 0.062(8) 0.009(6)
C34 0.110(8) 0.046(5) 0.088(5) -0.015(4) 0.023(6) -0.018(5)
C35 0.072(5) 0.036(4) 0.088(5) -0.005(3) -0.007(5) -0.029(4)
C36 0.094(4) 0.071(7) 0.132(9) -0.006(6) 0.030(4) -0.001(3)
C37 0.076(7) 0.190(16) 0.114(10) -0.059(10) 0.029(7) -0.013(9)
C38 0.095(7) 0.036(4) 0.128(6) 0.023(5) -0.016(7) -0.002(4)
C39 0.058(5) 0.061(6) 0.080(7) 0.001(4) 0.004(5) -0.015(4)
C40 0.212(16) 0.058(7) 0.090(8) -0.019(6) 0.022(9) -0.063(9)
C41 0.107(8) 0.052(5) 0.128(6) 0.030(4) 0.061(6) 0.030(5)
C42 0.233(8) 0.088(5) 0.105(5) 0.020(4) 0.081(6) 0.036(6)
C43 0.244(8) 0.095(6) 0.132(6) 0.028(6) 0.071(6) 0.031(6)
C44 0.248(13) 0.111(10) 0.154(10) 0.033(9) 0.072(11) 0.007(10)
C45 0.054(5) 0.062(4) 0.085(5) -0.004(4) 0.008(4) 0.022(4)
C46 0.056(5) 0.098(8) 0.075(6) -0.011(4) -0.007(5) -0.011(5)
C47 0.111(6) 0.035(4) 0.126(7) -0.006(4) 0.050(5) -0.030(4)
C48 0.109(5) 0.026(4) 0.096(6) -0.015(4) 0.047(5) -0.036(4)
C49 0.091(5) 0.032(4) 0.116(6) -0.012(4) 0.035(5) -0.042(4)
C50 0.110(6) 0.043(4) 0.115(7) -0.010(5) 0.048(5) -0.040(4)
C51 0.099(6) 0.053(5) 0.129(7) 0.007(5) 0.042(6) -0.033(4)
C52 0.105(6) 0.047(4) 0.136(7) 0.015(5) 0.056(5) -0.017(4)
C53 0.123(6) 0.093(5) 0.100(5) -0.011(5) 0.041(5) 0.026(5)
C54 0.132(6) 0.097(5) 0.104(5) -0.015(5) 0.038(5) 0.022(5)
C55 0.131(5) 0.102(5) 0.112(5) -0.010(4) 0.032(4) 0.019(4)
C56 0.132(6) 0.096(5) 0.116(6) -0.006(5) 0.033(5) 0.033(5)
C57 0.072(5) 0.036(4) 0.081(6) -0.002(3) 0.009(4) 0.003(3)
C58 0.095(6) 0.054(5) 0.098(7) 0.008(4) 0.031(5) 0.017(3)
C59 0.145(8) 0.054(5) 0.091(7) -0.007(4) 0.078(6) -0.005(5)
C60 0.169(9) 0.041(4) 0.094(7) -0.002(4) 0.091(7) 0.005(4)
C61 0.0816(19) 0.0374(16) 0.091(2) -0.0058(16) 0.0047(17) -0.0042(16)
C62 0.087(3) 0.046(3) 0.094(3) -0.005(3) 0.000(3) -0.004(3)
O25 0.119(7) 0.135(8) 0.121(7) -0.029(6) 0.066(6) -0.010(6)

loop_
_atom_type_symbol
_atom_type_description
_atom_type_scat_dispersion_real
_atom_type_scat_dispersion_imag
_atom_type_scat_source
C C 0.0137 0.0067 'International Tables Vol C Tables 4.2.6.8 and 6.1.1.4'
H H 0.0000 0.0000 'International Tables Vol C Tables 4.2.6.8 and 6.1.1.4'
Cl Cl 0.3281 0.5435 'International Tables Vol C Tables 4.2.6.8 and 6.1.1.4'
N N 0.0241 0.0134 'International Tables Vol C Tables 4.2.6.8 and 6.1.1.4'
O O 0.0389 0.0241 'International Tables Vol C Tables 4.2.6.8 and 6.1.1.4'
S S 0.2925 0.4295 'International Tables Vol C Tables 4.2.6.8 and 6.1.1.4'

loop_
_geom_angle_atom_site_label_1
_geom_angle_atom_site_label_2
_geom_angle_atom_site_label_3
_geom_angle
_geom_angle_site_symmetry_1
_geom_angle_site_symmetry_3
_geom_angle_publ_flag
Cl1 C1 H1A 110.4 . . ?
Cl1 C1 H1B 110.4 . . ?
H1A C1 H1B 108.6 . . ?
C2 C1 Cl1 106.5(11) . . ?
C2 C1 H1A 110.4 . . ?
C2 C1 H1B 110.4 . . ?
Cl2 C2 H2A 112.2 . . ?
Cl2 C2 H2B 112.2 . . ?
C1 C2 Cl2 98.0(11) . . ?
C1 C2 H2A 112.2 . . ?
C1 C2 H2B 112.2 . . ?
H2A C2 H2B 109.8 . . ?
O1 S1 O2 119.3(4) . . ?
O1 S1 C3 107.5(4) . . ?
O1 S1 C61 109.7(4) . . ?
O2 S1 C3 108.0(4) . . ?
O2 S1 C61 108.4(5) . . ?
C3 S1 C61 102.7(4) . . ?
O5 S2 O6 116.8(6) . . ?
O5 S2 C8 110.9(5) . . ?
O5 S2 C9 115.7(7) . . ?
O6 S2 C8 103.6(5) . . ?
O6 S2 C9 110.3(8) . . ?
C9 S2 C8 97.0(7) . . ?
O10 S3 C19 104.2(4) . . ?
O10 S3 C20 112.1(5) . . ?
O11 S3 O10 117.0(5) . . ?
O11 S3 C19 110.1(4) . . ?
O11 S3 C20 110.8(4) . . ?
C19 S3 C20 101.3(4) . . ?
O14 S4 O15 118.2(5) . . ?
O14 S4 C26 110.9(4) . . ?
O14 S4 C27 110.7(6) . . ?
O15 S4 C26 107.3(5) . . ?
O15 S4 C27 107.9(6) . . ?
C26 S4 C27 100.4(6) . . ?
O18 S5 C35 103.9(4) . . ?
O18 S5 C36 111.9(5) . . ?
O19 S5 O18 117.7(5) . . ?
O19 S5 C35 110.2(4) . . ?
O19 S5 C36 109.0(6) . . ?
C36 S5 C35 103.0(5) . . ?
O22 S6 O23 94.6(9) . . ?
O22 S6 C42 121.5(8) . . ?
O22 S6 C43 128.4(10) . . ?
O23 S6 C42 111.8(9) . . ?
O23 S6 C43 97.2(9) . . ?
C42 S6 C43 99.9(9) . . ?
C5 N1 C48 121.9(8) . . ?
C6 N1 C5 116.2(8) . . ?
C6 N1 C48 118.5(8) . . ?
C12 N2 C15 128.1(9) . . ?
C13 N2 C12 113.5(8) . . ?
C13 N2 C15 118.2(9) . . ?
C17 N3 C16 130.8(8) . . ?
C17 N3 C30 112.9(8) . . ?
C30 N3 C16 116.3(8) . . ?
C23 N4 C24 107.7(8) . . ?
C23 N4 C31 124.1(8) . . ?
C24 N4 C31 128.3(9) . . ?
C33 N5 C32 126.7(10) . . ?
C33 N5 C46 109.1(9) . . ?
C46 N5 C32 123.8(9) . . ?
C39 N6 C40 113.1(8) . . ?
C39 N6 C47 123.4(10) . . ?
C40 N6 C47 122.2(8) . . ?
C4 C3 S1 120.7(6) . . ?
C14 C3 S1 123.3(7) . . ?
C14 C3 C4 114.6(7) . . ?
C3 C4 C5 129.7(8) . . ?
C7 C4 C3 122.9(7) . . ?
C7 C4 C5 106.5(8) . . ?
O3 C5 N1 125.8(7) . . ?
O3 C5 C4 131.9(9) . . ?
N1 C5 C4 101.4(8) . . ?
O4 C6 N1 133.0(11) . . ?
O4 C6 C7 119.3(10) . . ?
N1 C6 C7 107.1(9) . . ?
C4 C7 C6 106.7(8) . . ?
C8 C7 C4 120.9(8) . . ?
C8 C7 C6 132.2(9) . . ?
C7 C8 S2 124.6(8) . . ?
C7 C8 C11 118.7(8) . . ?
C11 C8 S2 115.7(7) . . ?
S2 C9 H9A 108.5 . . ?
S2 C9 H9B 108.5 . . ?
H9A C9 H9B 107.5 . . ?
C10 C9 S2 114.9(14) . . ?
C10 C9 H9A 108.5 . . ?
C10 C9 H9B 108.5 . . ?
C9 C10 H10A 109.5 . . ?
C9 C10 H10B 109.5 . . ?
C9 C10 H10C 109.5 . . ?
H10A C10 H10B 109.5 . . ?
H10A C10 H10C 109.5 . . ?
H10B C10 H10C 109.5 . . ?
C12 C11 C8 133.6(8) . . ?
C12 C11 C14 109.6(9) . . ?
C14 C11 C8 116.8(8) . . ?
O7 C12 N2 125.1(9) . . ?
O7 C12 C11 126.6(10) . . ?
N2 C12 C11 105.5(8) . . ?
O8 C13 N2 128.0(9) . . ?
O8 C13 C14 126.0(10) . . ?
N2 C13 C14 105.8(9) . . ?
C3 C14 C13 131.7(8) . . ?
C11 C14 C3 124.5(8) . . ?
C11 C14 C13 103.6(8) . . ?
N2 C15 H15 113.4 . . ?
N2 C15 C16 106.8(7) . . ?
N2 C15 C60 106.0(7) . . ?
C16 C15 H15 113.4 . . ?
C60 C15 H15 113.4 . . ?
C60 C15 C16 102.8(9) . . ?
N3 C16 C15 109.6(8) . . ?
N3 C16 H16 113.2 . . ?
N3 C16 C57 106.3(6) . . ?
C15 C16 H16 113.2 . . ?
C15 C16 C57 100.4(7) . . ?
C57 C16 H16 113.2 . . ?
O9 C17 N3 126.7(9) . . ?
O9 C17 C18 125.1(9) . . ?
N3 C17 C18 108.2(8) . . ?
C19 C18 C17 132.5(8) . . ?
C19 C18 C29 122.2(8) . . ?
C29 C18 C17 105.3(7) . . ?
C18 C19 S3 125.5(7) . . ?
C18 C19 C22 115.3(8) . . ?
C22 C19 S3 118.3(6) . . ?
S3 C20 H20A 110.7 . . ?
S3 C20 H20B 110.7 . . ?
H20A C20 H20B 108.8 . . ?
C21 C20 S3 105.1(9) . . ?
C21 C20 H20A 110.7 . . ?
C21 C20 H20B 110.7 . . ?
C20 C21 H21A 109.5 . . ?
C20 C21 H21B 109.5 . . ?
C20 C21 H21C 109.5 . . ?
H21A C21 H21B 109.5 . . ?
H21A C21 H21C 109.5 . . ?
H21B C21 H21C 109.5 . . ?
C19 C22 C23 130.6(8) . . ?
C19 C22 C25 123.5(8) . . ?
C25 C22 C23 105.9(8) . . ?
O12 C23 N4 120.4(8) . . ?
O12 C23 C22 129.9(9) . . ?
N4 C23 C22 108.4(8) . . ?
O13 C24 N4 117.5(9) . . ?
O13 C24 C25 132.7(9) . . ?
C25 C24 N4 109.8(9) . . ?
C22 C25 C24 107.8(8) . . ?
C22 C25 C26 118.8(8) . . ?
C24 C25 C26 132.9(9) . . ?
C25 C26 S4 119.1(7) . . ?
C29 C26 S4 123.5(7) . . ?
C29 C26 C25 115.7(8) . . ?
S4 C27 H27A 108.5 . . ?
S4 C27 H27B 108.5 . . ?
H27A C27 H27B 107.5 . . ?
C28 C27 S4 114.9(11) . . ?
C28 C27 H27A 108.5 . . ?
C28 C27 H27B 108.5 . . ?
C27 C28 H28A 109.5 . . ?
C27 C28 H28B 109.5 . . ?
C27 C28 H28C 109.5 . . ?
H28A C28 H28B 109.5 . . ?
H28A C28 H28C 109.5 . . ?
H28B C28 H28C 109.5 . . ?
C18 C29 C30 104.9(8) . . ?
C26 C29 C18 122.5(8) . . ?
C26 C29 C30 132.5(9) . . ?
O16 C30 N3 125.7(9) . . ?
O16 C30 C29 125.9(10) . . ?
N3 C30 C29 108.4(9) . . ?
N4 C31 H31 108.1 . . ?
C32 C31 N4 108.0(9) . . ?
C32 C31 H31 108.1 . . ?
C32 C31 C56 110.5(11) . . ?
C56 C31 N4 113.9(12) . . ?
C56 C31 H31 108.1 . . ?
N5 C32 H32 106.7 . . ?
N5 C32 C53 110.4(11) . . ?
C31 C32 N5 120.5(9) . . ?
C31 C32 H32 106.7 . . ?
C31 C32 C53 105.2(10) . . ?
C53 C32 H32 106.7 . . ?
O17 C33 N5 123.5(10) . . ?
O17 C33 C34 131.1(11) . . ?
N5 C33 C34 105.2(10) . . ?
C35 C34 C33 124.5(10) . . ?
C45 C34 C33 107.1(9) . . ?
C45 C34 C35 127.0(9) . . ?
C34 C35 S5 120.4(7) . . ?
C34 C35 C38 110.3(10) . . ?
C38 C35 S5 127.3(8) . . ?
S5 C36 H36A 109.4 . . ?
S5 C36 H36B 109.4 . . ?
H36A C36 H36B 108.0 . . ?
C37 C36 S5 111.0(8) . . ?
C37 C36 H36A 109.4 . . ?
C37 C36 H36B 109.4 . . ?
C36 C37 H37A 109.5 . . ?
C36 C37 H37B 109.5 . . ?
C36 C37 H37C 109.5 . . ?
H37A C37 H37B 109.5 . . ?
H37A C37 H37C 109.5 . . ?
H37B C37 H37C 109.5 . . ?
C35 C38 C39 128.1(11) . . ?
C41 C38 C35 121.1(9) . . ?
C41 C38 C39 110.8(8) . . ?
O20 C39 N6 132.3(10) . . ?
O20 C39 C38 121.1(9) . . ?
N6 C39 C38 106.3(10) . . ?
O21 C40 N6 117.9(8) . . ?
O21 C40 C41 131.6(11) . . ?
N6 C40 C41 104.3(10) . . ?
C38 C41 C40 102.9(10) . . ?
C38 C41 C42 129.4(9) . . ?
C42 C41 C40 127.6(11) . . ?
C41 C42 S6 125.6(11) . . ?
C45 C42 S6 126.2(11) . . ?
C45 C42 C41 106.8(11) . . ?
S6 C43 H43A 111.7 . . ?
S6 C43 H43B 111.7 . . ?
H43A C43 H43B 109.4 . . ?
C44 C43 S6 100.5(13) . . ?
C44 C43 H43A 111.7 . . ?
C44 C43 H43B 111.7 . . ?
C43 C44 H44A 109.5 . . ?
C43 C44 H44B 109.5 . . ?
C43 C44 H44C 109.5 . . ?
H44A C44 H44B 109.5 . . ?
H44A C44 H44C 109.5 . . ?
H44B C44 H44C 109.5 . . ?
C34 C45 C42 124.4(10) . . ?
C34 C45 C46 109.6(9) . . ?
C42 C45 C46 125.9(10) . . ?
O24 C46 N5 121.0(10) . . ?
O24 C46 C45 131.6(11) . . ?
N5 C46 C45 106.7(9) . . ?
N6 C47 H47 105.7 . . ?
N6 C47 C52 109.4(9) . . ?
C48 C47 N6 112.0(8) . . ?
C48 C47 H47 105.7 . . ?
C48 C47 C52 117.3(9) . . ?
C52 C47 H47 105.7 . . ?
N1 C48 H48 105.1 . . ?
N1 C48 C49 113.5(8) . . ?
C47 C48 N1 115.6(8) . . ?
C47 C48 H48 105.1 . . ?
C47 C48 C49 111.3(8) . . ?
C49 C48 H48 105.1 . . ?
C48 C49 H49A 108.9 . . ?
C48 C49 H49B 108.9 . . ?
C48 C49 C50 113.2(8) . . ?
H49A C49 H49B 107.8 . . ?
C50 C49 H49A 108.9 . . ?
C50 C49 H49B 108.9 . . ?
C49 C50 H50A 108.7 . . ?
C49 C50 H50B 108.7 . . ?
H50A C50 H50B 107.6 . . ?
C51 C50 C49 114.3(9) . . ?
C51 C50 H50A 108.7 . . ?
C51 C50 H50B 108.7 . . ?
C50 C51 H51A 107.3 . . ?
C50 C51 H51B 107.3 . . ?
C50 C51 C52 120.0(10) . . ?
H51A C51 H51B 106.9 . . ?
C52 C51 H51A 107.3 . . ?
C52 C51 H51B 107.3 . . ?
C47 C52 C51 100.5(9) . . ?
C47 C52 H52A 111.7 . . ?
C47 C52 H52B 111.7 . . ?
C51 C52 H52A 111.7 . . ?
C51 C52 H52B 111.7 . . ?
H52A C52 H52B 109.4 . . ?
C32 C53 H53A 109.2 . . ?
C32 C53 H53B 109.2 . . ?
H53A C53 H53B 107.9 . . ?
C54 C53 C32 112.1(12) . . ?
C54 C53 H53A 109.2 . . ?
C54 C53 H53B 109.2 . . ?
C53 C54 H54A 106.6 . . ?
C53 C54 H54B 106.6 . . ?
C53 C54 C55 122.8(11) . . ?
H54A C54 H54B 106.6 . . ?
C55 C54 H54A 106.6 . . ?
C55 C54 H54B 106.6 . . ?
C54 C55 H55A 109.5 . . ?
C54 C55 H55B 109.5 . . ?
H55A C55 H55B 108.1 . . ?
C56 C55 C54 110.9(12) . . ?
C56 C55 H55A 109.5 . . ?
C56 C55 H55B 109.5 . . ?
C31 C56 C55 115.7(13) . . ?
C31 C56 H56A 108.4 . . ?
C31 C56 H56B 108.4 . . ?
C55 C56 H56A 108.4 . . ?
C55 C56 H56B 108.4 . . ?
H56A C56 H56B 107.4 . . ?
C16 C57 H57A 110.0 . . ?
C16 C57 H57B 110.0 . . ?
H57A C57 H57B 108.4 . . ?
C58 C57 C16 108.4(7) . . ?
C58 C57 H57A 110.0 . . ?
C58 C57 H57B 110.0 . . ?
C57 C58 H58A 110.7 . . ?
C57 C58 H58B 110.7 . . ?
C57 C58 C59 105.2(8) . . ?
H58A C58 H58B 108.8 . . ?
C59 C58 H58A 110.7 . . ?
C59 C58 H58B 110.7 . . ?
C58 C59 H59A 109.5 . . ?
C58 C59 H59B 109.5 . . ?
H59A C59 H59B 108.1 . . ?
C60 C59 C58 110.6(9) . . ?
C60 C59 H59A 109.5 . . ?
C60 C59 H59B 109.5 . . ?
C15 C60 H60A 109.7 . . ?
C15 C60 H60B 109.7 . . ?
C59 C60 C15 109.8(8) . . ?
C59 C60 H60A 109.7 . . ?
C59 C60 H60B 109.7 . . ?
H60A C60 H60B 108.2 . . ?
S1 C61 H61A 108.9 . . ?
S1 C61 H61B 108.9 . . ?
H61A C61 H61B 107.7 . . ?
C62 C61 S1 113.6(6) . . ?
C62 C61 H61A 108.9 . . ?
C62 C61 H61B 108.9 . . ?
C61 C62 H62A 109.5 . . ?
C61 C62 H62B 109.5 . . ?
C61 C62 H62C 109.5 . . ?
H62A C62 H62B 109.5 . . ?
H62A C62 H62C 109.5 . . ?
H62B C62 H62C 109.5 . . ?
H25A O25 H25B 109.6 . . ?

loop_
_geom_bond_atom_site_label_1
_geom_bond_atom_site_label_2
_geom_bond_distance
_geom_bond_site_symmetry_2
_geom_bond_publ_flag
Cl1 C1 1.728(14) . ?
Cl2 C2 1.894(17) . ?
C1 H1A 0.9900 . ?
C1 H1B 0.9900 . ?
C1 C2 1.529(13) . ?
C2 H2A 0.9900 . ?
C2 H2B 0.9900 . ?
S1 O1 1.441(6) . ?
S1 O2 1.473(7) . ?
S1 C3 1.754(8) . ?
S1 C61 1.793(9) . ?
S2 O5 1.354(8) . ?
S2 O6 1.484(9) . ?
S2 C8 1.862(9) . ?
S2 C9 1.753(19) . ?
S3 O10 1.486(7) . ?
S3 O11 1.355(7) . ?
S3 C19 1.835(9) . ?
S3 C20 1.848(13) . ?
S4 O14 1.444(7) . ?
S4 O15 1.550(8) . ?
S4 C26 1.769(9) . ?
S4 C27 1.848(13) . ?
S5 O18 1.441(7) . ?
S5 O19 1.429(7) . ?
S5 C35 1.827(11) . ?
S5 C36 1.824(12) . ?
S6 O22 1.419(12) . ?
S6 O23 1.570(14) . ?
S6 C42 1.681(14) . ?
S6 C43 1.79(2) . ?
O3 C5 1.161(10) . ?
O4 C6 1.278(12) . ?
O7 C12 1.221(11) . ?
O8 C13 1.233(12) . ?
O9 C17 1.277(12) . ?
O12 C23 1.276(11) . ?
O13 C24 1.282(12) . ?
O16 C30 1.105(11) . ?
O17 C33 1.230(13) . ?
O20 C39 1.190(11) . ?
O21 C40 1.278(12) . ?
O24 C46 1.187(12) . ?
N1 C5 1.436(13) . ?
N1 C6 1.272(13) . ?
N1 C48 1.494(12) . ?
N2 C12 1.373(13) . ?
N2 C13 1.332(13) . ?
N2 C15 1.509(11) . ?
N3 C16 1.447(11) . ?
N3 C17 1.284(12) . ?
N3 C30 1.364(13) . ?
N4 C23 1.379(13) . ?
N4 C24 1.414(13) . ?
N4 C31 1.574(14) . ?
N5 C32 1.482(15) . ?
N5 C33 1.417(15) . ?
N5 C46 1.449(15) . ?
N6 C39 1.256(13) . ?
N6 C40 1.473(15) . ?
N6 C47 1.521(12) . ?
C3 C4 1.429(12) . ?
C3 C14 1.426(12) . ?
C4 C5 1.542(3) . ?
C4 C7 1.412(13) . ?
C6 C7 1.524(15) . ?
C7 C8 1.381(14) . ?
C8 C11 1.472(14) . ?
C9 H9A 0.9900 . ?
C9 H9B 0.9900 . ?
C9 C10 1.539(13) . ?
C10 H10A 0.9800 . ?
C10 H10B 0.9800 . ?
C10 H10C 0.9800 . ?
C11 C12 1.400(14) . ?
C11 C14 1.414(12) . ?
C13 C14 1.489(13) . ?
C15 H15 1.0000 . ?
C15 C16 1.609(13) . ?
C15 C60 1.533(15) . ?
C16 H16 1.0000 . ?
C16 C57 1.635(14) . ?
C17 C18 1.540(12) . ?
C18 C19 1.364(12) . ?
C18 C29 1.413(12) . ?
C19 C22 1.400(13) . ?
C20 H20A 0.9900 . ?
C20 H20B 0.9900 . ?
C20 C21 1.538(11) . ?
C21 H21A 0.9800 . ?
C21 H21B 0.9800 . ?
C21 H21C 0.9800 . ?
C22 C23 1.480(13) . ?
C22 C25 1.413(12) . ?
C24 C25 1.407(14) . ?
C25 C26 1.443(12) . ?
C26 C29 1.380(13) . ?
C27 H27A 0.9900 . ?
C27 H27B 0.9900 . ?
C27 C28 1.54(2) . ?
C28 H28A 0.9800 . ?
C28 H28B 0.9800 . ?
C28 H28C 0.9800 . ?
C29 C30 1.495(14) . ?
C31 H31 1.0000 . ?
C31 C32 1.472(18) . ?
C31 C56 1.47(2) . ?
C32 H32 1.0000 . ?
C32 C53 1.570(17) . ?
C33 C34 1.517(16) . ?
C34 C35 1.413(13) . ?
C34 C45 1.379(14) . ?
C35 C38 1.417(13) . ?
C36 H36A 0.9900 . ?
C36 H36B 0.9900 . ?
C36 C37 1.726(18) . ?
C37 H37A 0.9800 . ?
C37 H37B 0.9800 . ?
C37 H37C 0.9800 . ?
C38 C39 1.536(14) . ?
C38 C41 1.380(17) . ?
C40 C41 1.540(3) . ?
C41 C42 1.45(2) . ?
C42 C45 1.424(17) . ?
C43 H43A 0.9900 . ?
C43 H43B 0.9900 . ?
C43 C44 1.37(3) . ?
C44 H44A 0.9800 . ?
C44 H44B 0.9800 . ?
C44 H44C 0.9800 . ?
C45 C46 1.448(15) . ?
C47 H47 1.0000 . ?
C47 C48 1.461(15) . ?
C47 C52 1.542(15) . ?
C48 H48 1.0000 . ?
C48 C49 1.508(11) . ?
C49 H49A 0.9900 . ?
C49 H49B 0.9900 . ?
C49 C50 1.532(13) . ?
C50 H50A 0.9900 . ?
C50 H50B 0.9900 . ?
C50 C51 1.353(16) . ?
C51 H51A 0.9900 . ?
C51 H51B 0.9900 . ?
C51 C52 1.602(15) . ?
C52 H52A 0.9900 . ?
C52 H52B 0.9900 . ?
C53 H53A 0.9900 . ?
C53 H53B 0.9900 . ?
C53 C54 1.499(18) . ?
C54 H54A 0.9900 . ?
C54 H54B 0.9900 . ?
C54 C55 1.54(2) . ?
C55 H55A 0.9900 . ?
C55 H55B 0.9900 . ?
C55 C56 1.548(18) . ?
C56 H56A 0.9900 . ?
C56 H56B 0.9900 . ?
C57 H57A 0.9900 . ?
C57 H57B 0.9900 . ?
C57 C58 1.538(13) . ?
C58 H58A 0.9900 . ?
C58 H58B 0.9900 . ?
C58 C59 1.600(16) . ?
C59 H59A 0.9900 . ?
C59 H59B 0.9900 . ?
C59 C60 1.498(14) . ?
C60 H60A 0.9900 . ?
C60 H60B 0.9900 . ?
C61 H61A 0.9900 . ?
C61 H61B 0.9900 . ?
C61 C62 1.647(13) . ?
C62 H62A 0.9800 . ?
C62 H62B 0.9800 . ?
C62 H62C 0.9800 . ?
O25 H25A 0.8696 . ?
O25 H25B 0.8704 . ?

loop_
_geom_torsion_atom_site_label_1
_geom_torsion_atom_site_label_2
_geom_torsion_atom_site_label_3
_geom_torsion_atom_site_label_4
_geom_torsion
_geom_torsion_site_symmetry_1
_geom_torsion_site_symmetry_2
_geom_torsion_site_symmetry_3
_geom_torsion_site_symmetry_4
_geom_torsion_publ_flag
Cl1 C1 C2 Cl2 177.3(7) . . . . ?
S1 C3 C4 C5 -25.8(13) . . . . ?
S1 C3 C4 C7 166.1(7) . . . . ?
S1 C3 C14 C11 -162.4(8) . . . . ?
S1 C3 C14 C13 22.9(14) . . . . ?
S2 C8 C11 C12 24.3(14) . . . . ?
S2 C8 C11 C14 -153.8(7) . . . . ?
S3 C19 C22 C23 22.1(12) . . . . ?
S3 C19 C22 C25 -157.4(7) . . . . ?
S4 C26 C29 C18 -155.0(9) . . . . ?
S4 C26 C29 C30 21.0(17) . . . . ?
S5 C35 C38 C39 -25.0(17) . . . . ?
S5 C35 C38 C41 153.0(9) . . . . ?
S6 C42 C45 C34 -169.4(12) . . . . ?
S6 C42 C45 C46 6(2) . . . . ?
O1 S1 C3 C4 -19.5(8) . . . . ?
O1 S1 C3 C14 145.7(7) . . . . ?
O1 S1 C61 C62 -60.9(8) . . . . ?
O2 S1 C3 C4 -149.4(7) . . . . ?
O2 S1 C3 C14 15.8(8) . . . . ?
O2 S1 C61 C62 70.9(8) . . . . ?
O4 C6 C7 C4 170.1(9) . . . . ?
O4 C6 C7 C8 -15.6(16) . . . . ?
O5 S2 C8 C7 -153.5(9) . . . . ?
O5 S2 C8 C11 14.6(9) . . . . ?
O5 S2 C9 C10 -83.7(13) . . . . ?
O6 S2 C8 C7 -27.3(10) . . . . ?
O6 S2 C8 C11 140.7(8) . . . . ?
O6 S2 C9 C10 140.8(11) . . . . ?
O8 C13 C14 C3 12.4(17) . . . . ?
O8 C13 C14 C11 -163.0(9) . . . . ?
O9 C17 C18 C19 -5.0(16) . . . . ?
O9 C17 C18 C29 175.5(10) . . . . ?
O10 S3 C19 C18 -15.1(9) . . . . ?
O10 S3 C19 C22 153.3(7) . . . . ?
O10 S3 C20 C21 -61.8(9) . . . . ?
O11 S3 C19 C18 -141.2(8) . . . . ?
O11 S3 C19 C22 27.1(8) . . . . ?
O11 S3 C20 C21 70.9(9) . . . . ?
O13 C24 C25 C22 177.5(10) . . . . ?
O13 C24 C25 C26 6.0(19) . . . . ?
O14 S4 C26 C25 -8.0(8) . . . . ?
O14 S4 C26 C29 156.1(8) . . . . ?
O14 S4 C27 C28 60.4(13) . . . . ?
O15 S4 C26 C25 -138.4(7) . . . . ?
O15 S4 C26 C29 25.7(9) . . . . ?
O15 S4 C27 C28 -168.8(11) . . . . ?
O17 C33 C34 C35 0(2) . . . . ?
O17 C33 C34 C45 -167.8(12) . . . . ?
O18 S5 C35 C34 138.7(9) . . . . ?
O18 S5 C35 C38 -23.4(10) . . . . ?
O18 S5 C36 C37 -65.1(10) . . . . ?
O19 S5 C35 C34 11.8(10) . . . . ?
O19 S5 C35 C38 -150.3(9) . . . . ?
O19 S5 C36 C37 66.8(10) . . . . ?
O21 C40 C41 C38 -165.2(17) . . . . ?
O21 C40 C41 C42 19(3) . . . . ?
O22 S6 C42 C41 -141.0(15) . . . . ?
O22 S6 C42 C45 23(2) . . . . ?
O22 S6 C43 C44 -65.1(17) . . . . ?
O23 S6 C42 C41 -30.7(19) . . . . ?
O23 S6 C42 C45 133.7(16) . . . . ?
O23 S6 C43 C44 -166.9(13) . . . . ?
N1 C6 C7 C4 -1.8(11) . . . . ?
N1 C6 C7 C8 172.6(10) . . . . ?
N1 C48 C49 C50 -177.3(10) . . . . ?
N2 C13 C14 C3 -171.5(10) . . . . ?
N2 C13 C14 C11 13.0(10) . . . . ?
N2 C15 C16 N3 -65.4(10) . . . . ?
N2 C15 C16 C57 -177.0(7) . . . . ?
N2 C15 C60 C59 176.8(10) . . . . ?
N3 C16 C57 C58 173.3(8) . . . . ?
N3 C17 C18 C19 175.8(10) . . . . ?
N3 C17 C18 C29 -3.6(11) . . . . ?
N4 C24 C25 C22 -5.5(10) . . . . ?
N4 C24 C25 C26 -176.9(9) . . . . ?
N4 C31 C32 N5 -38.4(16) . . . . ?
N4 C31 C32 C53 -163.7(10) . . . . ?
N4 C31 C56 C55 177.3(11) . . . . ?
N5 C32 C53 C54 174.3(11) . . . . ?
N5 C33 C34 C35 -177.1(10) . . . . ?
N5 C33 C34 C45 15.5(12) . . . . ?
N6 C40 C41 C38 -14.3(14) . . . . ?
N6 C40 C41 C42 169.9(14) . . . . ?
N6 C47 C48 N1 -43.6(13) . . . . ?
N6 C47 C48 C49 -175.0(9) . . . . ?
N6 C47 C52 C51 175.5(10) . . . . ?
C3 S1 C61 C62 -174.9(7) . . . . ?
C3 C4 C5 O3 7.0(17) . . . . ?
C3 C4 C5 N1 176.8(9) . . . . ?
C3 C4 C7 C6 -179.8(8) . . . . ?
C3 C4 C7 C8 5.2(15) . . . . ?
C4 C3 C14 C11 3.6(13) . . . . ?
C4 C3 C14 C13 -171.1(10) . . . . ?
C4 C7 C8 S2 155.2(8) . . . . ?
C4 C7 C8 C11 -12.5(14) . . . . ?
C5 N1 C6 O4 -178.5(10) . . . . ?
C5 N1 C6 C7 -8.2(11) . . . . ?
C5 N1 C48 C47 -62.7(11) . . . . ?
C5 N1 C48 C49 67.6(12) . . . . ?
C5 C4 C7 C6 9.8(10) . . . . ?
C5 C4 C7 C8 -165.3(9) . . . . ?
C6 N1 C5 O3 -175.5(10) . . . . ?
C6 N1 C5 C4 13.8(10) . . . . ?
C6 N1 C48 C47 95.7(12) . . . . ?
C6 N1 C48 C49 -134.0(10) . . . . ?
C6 C7 C8 S2 -18.5(15) . . . . ?
C6 C7 C8 C11 173.8(10) . . . . ?
C7 C4 C5 O3 176.5(10) . . . . ?
C7 C4 C5 N1 -13.6(9) . . . . ?
C7 C8 C11 C12 -166.9(10) . . . . ?
C7 C8 C11 C14 15.0(13) . . . . ?
C8 S2 C9 C10 33.5(13) . . . . ?
C8 C11 C12 O7 29.3(16) . . . . ?
C8 C11 C12 N2 -169.1(10) . . . . ?
C8 C11 C14 C3 -10.9(14) . . . . ?
C8 C11 C14 C13 165.0(8) . . . . ?
C9 S2 C8 C7 85.6(10) . . . . ?
C9 S2 C8 C11 -106.4(9) . . . . ?
C12 N2 C13 O8 167.7(9) . . . . ?
C12 N2 C13 C14 -8.2(10) . . . . ?
C12 N2 C15 C16 -23.7(12) . . . . ?
C12 N2 C15 C60 85.4(11) . . . . ?
C12 C11 C14 C3 170.6(9) . . . . ?
C12 C11 C14 C13 -13.5(10) . . . . ?
C13 N2 C12 O7 161.8(8) . . . . ?
C13 N2 C12 C11 -0.1(10) . . . . ?
C13 N2 C15 C16 150.5(8) . . . . ?
C13 N2 C15 C60 -100.4(11) . . . . ?
C14 C3 C4 C5 167.8(9) . . . . ?
C14 C3 C4 C7 -0.3(13) . . . . ?
C14 C11 C12 O7 -152.5(9) . . . . ?
C14 C11 C12 N2 9.1(10) . . . . ?
C15 N2 C12 O7 -23.8(13) . . . . ?
C15 N2 C12 C11 174.3(8) . . . . ?
C15 N2 C13 O8 -7.4(14) . . . . ?
C15 N2 C13 C14 176.7(7) . . . . ?
C15 C16 C57 C58 -72.5(9) . . . . ?
C16 N3 C17 O9 2.3(17) . . . . ?
C16 N3 C17 C18 -178.7(8) . . . . ?
C16 N3 C30 O16 -0.2(14) . . . . ?
C16 N3 C30 C29 -177.9(8) . . . . ?
C16 C15 C60 C59 -71.2(11) . . . . ?
C16 C57 C58 C59 63.6(10) . . . . ?
C17 N3 C16 C15 -41.1(13) . . . . ?
C17 N3 C16 C57 66.7(12) . . . . ?
C17 N3 C30 O16 -179.4(10) . . . . ?
C17 N3 C30 C29 2.9(11) . . . . ?
C17 C18 C19 S3 -23.8(14) . . . . ?
C17 C18 C19 C22 167.5(9) . . . . ?
C17 C18 C29 C26 -178.1(10) . . . . ?
C17 C18 C29 C30 5.0(10) . . . . ?
C18 C19 C22 C23 -168.3(8) . . . . ?
C18 C19 C22 C25 12.2(12) . . . . ?
C18 C29 C30 O16 177.2(10) . . . . ?
C18 C29 C30 N3 -5.1(11) . . . . ?
C19 S3 C20 C21 -172.3(8) . . . . ?
C19 C18 C29 C26 2.4(17) . . . . ?
C19 C18 C29 C30 -174.5(9) . . . . ?
C19 C22 C23 O12 7.5(16) . . . . ?
C19 C22 C23 N4 174.2(8) . . . . ?
C19 C22 C25 C24 -173.4(8) . . . . ?
C19 C22 C25 C26 -0.5(12) . . . . ?
C20 S3 C19 C18 101.4(8) . . . . ?
C20 S3 C19 C22 -90.2(8) . . . . ?
C22 C25 C26 S4 155.0(6) . . . . ?
C22 C25 C26 C29 -10.3(12) . . . . ?
C23 N4 C24 O13 179.1(9) . . . . ?
C23 N4 C24 C25 1.5(11) . . . . ?
C23 N4 C31 C32 133.3(11) . . . . ?
C23 N4 C31 C56 -103.5(13) . . . . ?
C23 C22 C25 C24 7.0(9) . . . . ?
C23 C22 C25 C26 179.8(7) . . . . ?
C24 N4 C23 O12 171.1(8) . . . . ?
C24 N4 C23 C22 2.9(10) . . . . ?
C24 N4 C31 C32 -46.0(16) . . . . ?
C24 N4 C31 C56 77.2(15) . . . . ?
C24 C25 C26 S4 -34.3(13) . . . . ?
C24 C25 C26 C29 160.4(11) . . . . ?
C25 C22 C23 O12 -172.9(9) . . . . ?
C25 C22 C23 N4 -6.2(9) . . . . ?
C25 C26 C29 C18 9.7(15) . . . . ?
C25 C26 C29 C30 -174.4(11) . . . . ?
C26 S4 C27 C28 -56.8(12) . . . . ?
C26 C29 C30 O16 1(2) . . . . ?
C26 C29 C30 N3 178.5(11) . . . . ?
C27 S4 C26 C25 109.0(8) . . . . ?
C27 S4 C26 C29 -86.9(9) . . . . ?
C29 C18 C19 S3 155.6(9) . . . . ?
C29 C18 C19 C22 -13.1(13) . . . . ?
C30 N3 C16 C15 140.0(8) . . . . ?
C30 N3 C16 C57 -112.3(9) . . . . ?
C30 N3 C17 O9 -178.7(9) . . . . ?
C30 N3 C17 C18 0.3(11) . . . . ?
C31 N4 C23 O12 -8.3(14) . . . . ?
C31 N4 C23 C22 -176.6(9) . . . . ?
C31 N4 C24 O13 -1.5(16) . . . . ?
C31 N4 C24 C25 -179.1(10) . . . . ?
C31 C32 C53 C54 -54.2(15) . . . . ?
C32 N5 C33 O17 -1.9(19) . . . . ?
C32 N5 C33 C34 175.0(11) . . . . ?
C32 N5 C46 O24 -10.3(18) . . . . ?
C32 N5 C46 C45 178.0(10) . . . . ?
C32 C31 C56 C55 -60.9(16) . . . . ?
C32 C53 C54 C55 29.2(19) . . . . ?
C33 N5 C32 C31 -37.4(18) . . . . ?
C33 N5 C32 C53 85.5(14) . . . . ?
C33 N5 C46 O24 176.7(11) . . . . ?
C33 N5 C46 C45 5.0(12) . . . . ?
C33 C34 C35 S5 40.2(15) . . . . ?
C33 C34 C35 C38 -155.0(11) . . . . ?
C33 C34 C45 C42 163.6(13) . . . . ?
C33 C34 C45 C46 -12.7(12) . . . . ?
C34 C35 C38 C39 171.4(11) . . . . ?
C34 C35 C38 C41 -10.6(15) . . . . ?
C34 C45 C46 O24 -165.2(13) . . . . ?
C34 C45 C46 N5 5.2(11) . . . . ?
C35 S5 C36 C37 -176.2(9) . . . . ?
C35 C34 C45 C42 -3.3(19) . . . . ?
C35 C34 C45 C46 -179.7(11) . . . . ?
C35 C38 C39 O20 -6.1(18) . . . . ?
C35 C38 C39 N6 179.4(11) . . . . ?
C35 C38 C41 C40 -169.7(12) . . . . ?
C35 C38 C41 C42 6(2) . . . . ?
C36 S5 C35 C34 -104.4(9) . . . . ?
C36 S5 C35 C38 93.5(10) . . . . ?
C38 C41 C42 S6 168.2(12) . . . . ?
C38 C41 C42 C45 1(2) . . . . ?
C39 N6 C40 O21 172.5(13) . . . . ?
C39 N6 C40 C41 16.8(15) . . . . ?
C39 N6 C47 C48 93.7(13) . . . . ?
C39 N6 C47 C52 -134.5(11) . . . . ?
C39 C38 C41 C40 8.6(13) . . . . ?
C39 C38 C41 C42 -175.7(14) . . . . ?
C40 N6 C39 O20 174.8(12) . . . . ?
C40 N6 C39 C38 -11.5(13) . . . . ?
C40 N6 C47 C48 -72.3(14) . . . . ?
C40 N6 C47 C52 59.5(15) . . . . ?
C40 C41 C42 S6 -17(2) . . . . ?
C40 C41 C42 C45 176.0(13) . . . . ?
C41 C38 C39 O20 175.8(10) . . . . ?
C41 C38 C39 N6 1.2(13) . . . . ?
C41 C42 C45 C34 -3(2) . . . . ?
C41 C42 C45 C46 173.1(10) . . . . ?
C42 S6 C43 C44 79.3(15) . . . . ?
C42 C45 C46 O24 18(2) . . . . ?
C42 C45 C46 N5 -171.1(13) . . . . ?
C43 S6 C42 C41 71.3(18) . . . . ?
C43 S6 C42 C45 -124.4(17) . . . . ?
C45 C34 C35 S5 -155.0(9) . . . . ?
C45 C34 C35 C38 9.9(16) . . . . ?
C46 N5 C32 C31 151.0(12) . . . . ?
C46 N5 C32 C53 -86.1(14) . . . . ?
C46 N5 C33 O17 170.7(11) . . . . ?
C46 N5 C33 C34 -12.3(12) . . . . ?
C47 N6 C39 O20 7.7(19) . . . . ?
C47 N6 C39 C38 -178.6(10) . . . . ?
C47 N6 C40 O21 -20(2) . . . . ?
C47 N6 C40 C41 -175.9(10) . . . . ?
C47 C48 C49 C50 -44.8(14) . . . . ?
C48 N1 C5 O3 -16.6(14) . . . . ?
C48 N1 C5 C4 172.7(7) . . . . ?
C48 N1 C6 O4 21.9(17) . . . . ?
C48 N1 C6 C7 -167.8(8) . . . . ?
C48 C47 C52 C51 -55.6(13) . . . . ?
C48 C49 C50 C51 42.6(14) . . . . ?
C49 C50 C51 C52 -50.0(16) . . . . ?
C50 C51 C52 C47 53.1(15) . . . . ?
C52 C47 C48 N1 -171.3(9) . . . . ?
C52 C47 C48 C49 57.3(13) . . . . ?
C53 C54 C55 C56 -16(2) . . . . ?
C54 C55 C56 C31 29.3(17) . . . . ?
C56 C31 C32 N5 -163.6(12) . . . . ?
C56 C31 C32 C53 71.1(14) . . . . ?
C57 C58 C59 C60 -57.8(12) . . . . ?
C58 C59 C60 C15 63.7(14) . . . . ?
C60 C15 C16 N3 -176.7(7) . . . . ?
C60 C15 C16 C57 71.6(8) . . . . ?
C61 S1 C3 C4 96.2(7) . . . . ?
C61 S1 C3 C14 -98.6(8) . . . . ?

loop_
_smtbx_masks_void_nr
_smtbx_masks_void_average_x
_smtbx_masks_void_average_y
_smtbx_masks_void_average_z
_smtbx_masks_void_volume
_smtbx_masks_void_count_electrons
_smtbx_masks_void_content
1 -0.568 -0.154 0.000 2037.0 719.4 '14.4 C2Cl2H4'
